data_1519216
loop_
_publ_author_name
'Threlfall, Terry L.'
'Coles, Simon J.'
'Ward, Suzanna C.'
'Hursthouse, Michael B.'

_publ_section_title
;
 4-Amino-benzenesulfonamide
;
_journal_name_full 'Crystal Structure Report Archive'
_journal_page_first 166
_journal_year 1999
_chemical_formula_sum 'C6 H8 N2 O2 S'
_chemical_formula_weight 172.20
_space_group_IT_number 61
_symmetry_cell_setting orthorhombic
_symmetry_space_group_name_Hall '-P 2ac 2ab'
_symmetry_space_group_name_H-M 'P b c a'
_atom_sites_solution_hydrogens geom
_atom_sites_solution_primary direct
_atom_sites_solution_secondary difmap
_cell_angle_alpha 90.00
_cell_angle_beta 90.00
_cell_angle_gamma 90.00
_cell_formula_units_Z 8
_cell_length_a 14.7840(10)
_cell_length_b 5.670(3)
_cell_length_c 18.492(4)
_cell_measurement_temperature 293(2)
_cell_measurement_theta_max 26.36
_cell_measurement_theta_min 2.2
_cell_volume 1550.1(9)
_computing_cell_refinement 'DENZO & COLLECT'
_computing_data_collection 'DENZO (Otwinowski & Minor, 1997) & COLLECT (Hooft, 1998)'
_computing_data_reduction 'DENZO & COLLECT'
_computing_structure_refinement 'SHELXL-96 (Sheldrick, 1996)'
_computing_structure_solution 'SHELXS-96 (Sheldrick, 1990)'
_diffrn_ambient_temperature 293(2)
_diffrn_measurement_device 'Nonius KappaCCD'
_diffrn_measurement_method '\f and \w scans'
_diffrn_radiation_monochromator graphite
_diffrn_radiation_source 'Nonius FR591 rotating anode'
_diffrn_radiation_type MoK\a
_diffrn_radiation_wavelength 0.71073
_diffrn_reflns_av_R_equivalents 0.0374
_diffrn_reflns_av_sigmaI/netI 0.0334
_diffrn_reflns_limit_h_max 18
_diffrn_reflns_limit_h_min -18
_diffrn_reflns_limit_k_max 6
_diffrn_reflns_limit_k_min -6
_diffrn_reflns_limit_l_max 20
_diffrn_reflns_limit_l_min -23
_diffrn_reflns_number 10751
_diffrn_reflns_theta_max 26.36
_diffrn_reflns_theta_min 2.20
_exptl_absorpt_coefficient_mu 0.367
_exptl_absorpt_correction_T_max 0.929
_exptl_absorpt_correction_T_min 0.929
_exptl_absorpt_correction_type multi-scan
_exptl_crystal_colour colourless
_exptl_crystal_density_diffrn 1.476
_exptl_crystal_description block
_exptl_crystal_F_000 720
_exptl_crystal_size_max 0.2
_exptl_crystal_size_mid 0.2
_exptl_crystal_size_min 0.2
_refine_diff_density_max 0.216
_refine_diff_density_min -0.424
_refine_diff_density_rms 0.057
_refine_ls_extinction_method none
_refine_ls_goodness_of_fit_all 1.064
_refine_ls_goodness_of_fit_obs 1.147
_refine_ls_hydrogen_treatment constr
_refine_ls_matrix_type full
_refine_ls_number_parameters 132
_refine_ls_number_reflns 1552
_refine_ls_number_restraints 0
_refine_ls_restrained_S_all 1.064
_refine_ls_restrained_S_obs 1.147
_refine_ls_R_factor_all 0.0594
_refine_ls_R_factor_obs 0.0402
_refine_ls_shift/esd_max 0.021
_refine_ls_shift/esd_mean 0.003
_refine_ls_structure_factor_coef Fsqd
_refine_ls_weighting_scheme 'calc w=1/[\s^2^(Fo^2^)+(0.0756P)^2^+0.0000P] where P=(Fo^2^+2Fc^2^)/3'
_refine_ls_wR_factor_all 0.1180
_refine_ls_wR_factor_obs 0.1075
_reflns_number_observed 1143
_reflns_number_total 1552
_reflns_observed_criterion >2sigma(I)
_cod_data_source_file eCrystal-166.cif
_cod_data_source_block 99awd007
_cod_depositor_comments
;
Citation :
Threlfall, Terry L and Coles, Simon J. and Ward, Suzanna C and 
Hursthouse, Michael B. (1999) 
University of Southampton, Crystal Structure Report Archive. 
(doi:10.5258/ecrystals/166)

More at:
http://ecrystals.chem.soton.ac.uk/166/
;
_cod_original_sg_symbol_H-M Pbca
_cod_database_code 1519216

loop_
_symmetry_equiv_pos_as_xyz
'x, y, z'
'-x+1/2, -y, z+1/2'
'-x, y+1/2, -z+1/2'
'x+1/2, -y+1/2, -z'
'-x, -y, -z'
'x-1/2, y, -z-1/2'
'x, -y-1/2, z-1/2'
'-x-1/2, y-1/2, z'

loop_
_atom_site_aniso_label
_atom_site_aniso_U_11
_atom_site_aniso_U_22
_atom_site_aniso_U_33
_atom_site_aniso_U_23
_atom_site_aniso_U_13
_atom_site_aniso_U_12
S1 0.0315(4) 0.0416(4) 0.0397(4) -0.0022(2) -0.00071(18) -0.00109(18)
O1 0.0516(9) 0.0521(9) 0.0503(9) -0.0105(7) 0.0018(6) 0.0091(6)
O2 0.0326(9) 0.0598(10) 0.0540(9) 0.0007(6) -0.0074(7) -0.0066(5)
N1 0.0418(11) 0.0577(11) 0.0449(10) 0.0077(9) 0.0001(8) -0.0055(9)
N2 0.0728(15) 0.0927(17) 0.0419(11) -0.0111(12) 0.0031(10) 0.0144(13)
C1 0.0295(10) 0.0370(9) 0.0387(10) -0.0004(9) 0.0023(7) -0.0008(8)
C2 0.0392(11) 0.0378(11) 0.0473(12) 0.0027(10) 0.0005(9) 0.0055(9)
C3 0.0423(11) 0.0397(11) 0.0532(13) -0.0111(10) 0.0077(9) 0.0039(9)
C4 0.0324(11) 0.0567(13) 0.0403(11) -0.0045(10) 0.0051(8) -0.0036(9)
C5 0.0389(11) 0.0537(12) 0.0437(12) 0.0068(10) -0.0017(9) 0.0067(9)
C6 0.0355(11) 0.0374(11) 0.0485(12) -0.0018(10) 0.0045(8) 0.0070(10)

loop_
_atom_site_label
_atom_site_type_symbol
_atom_site_fract_x
_atom_site_fract_y
_atom_site_fract_z
_atom_site_U_iso_or_equiv
_atom_site_thermal_displace_type
_atom_site_occupancy
_atom_site_calc_flag
_atom_site_refinement_flags
_atom_site_disorder_group
S1 S 0.89452(3) 0.24760(7) 0.43985(2) 0.0376(2) Uani 1 d . .
O1 O 0.84121(9) 0.4565(2) 0.45463(8) 0.0513(4) Uani 1 d . .
O2 O 0.98944(10) 0.25361(17) 0.45610(7) 0.0488(4) Uani 1 d . .
N1 N 0.85320(12) 0.0357(3) 0.48820(10) 0.0481(5) Uani 1 d . .
N2 N 0.86702(16) 0.0477(5) 0.12706(11) 0.0691(6) Uani 1 d . .
C1 C 0.88121(11) 0.1815(3) 0.34790(9) 0.0351(4) Uani 1 d . .
C2 C 0.92033(14) -0.0238(3) 0.31914(11) 0.0414(5) Uani 1 d . .
C3 C 0.91582(14) -0.0664(4) 0.24665(12) 0.0451(5) Uani 1 d . .
C4 C 0.87391(13) 0.0938(4) 0.19993(10) 0.0431(5) Uani 1 d . .
C5 C 0.83425(13) 0.2965(4) 0.22925(12) 0.0454(5) Uani 1 d . .
C6 C 0.83812(13) 0.3409(4) 0.30264(10) 0.0405(5) Uani 1 d . .
H2 H 0.9459(12) -0.1288(35) 0.3499(11) 0.047(6) Uiso 1 d . .
H6 H 0.8173(13) 0.4836(35) 0.3209(10) 0.043(5) Uiso 1 d . .
H5 H 0.8037(14) 0.4134(36) 0.1950(11) 0.058(6) Uiso 1 d . .
H3 H 0.9409(13) -0.1936(38) 0.2279(13) 0.054(6) Uiso 1 d . .
H1N1 H 0.7932(16) -0.0028(35) 0.4760(13) 0.064(6) Uiso 1 d . .
H1N2 H 0.9044(17) -0.0575(46) 0.1120(16) 0.084(9) Uiso 1 d . .
H2N2 H 0.8448(21) 0.1758(56) 0.0979(20) 0.112(11) Uiso 1 d . .
H2N1 H 0.8871(20) -0.0889(42) 0.4911(16) 0.087(9) Uiso 1 d . .

loop_
_atom_type_symbol
_atom_type_description
_atom_type_scat_dispersion_real
_atom_type_scat_dispersion_imag
_atom_type_scat_source
C C 0.0033 0.0016 'International Tables Vol C Tables 4.2.6.8 and 6.1.1.4'
H H 0.0000 0.0000 'International Tables Vol C Tables 4.2.6.8 and 6.1.1.4'
N N 0.0061 0.0033 'International Tables Vol C Tables 4.2.6.8 and 6.1.1.4'
O O 0.0106 0.0060 'International Tables Vol C Tables 4.2.6.8 and 6.1.1.4'
S S 0.1246 0.1234 'International Tables Vol C Tables 4.2.6.8 and 6.1.1.4'

loop_
_geom_angle_atom_site_label_1
_geom_angle_atom_site_label_2
_geom_angle_atom_site_label_3
_geom_angle
_geom_angle_site_symmetry_1
_geom_angle_site_symmetry_3
O2 S1 O1 118.23(8) . .
O2 S1 N1 105.74(9) . .
O1 S1 N1 107.31(10) . .
O2 S1 C1 108.54(8) . .
O1 S1 C1 107.26(9) . .
N1 S1 C1 109.58(9) . .
C6 C1 C2 120.05(18) . .
C6 C1 S1 119.86(15) . .
C2 C1 S1 119.90(14) . .
C3 C2 C1 119.92(19) . .
C2 C3 C4 120.94(19) . .
N2 C4 C3 120.9(2) . .
N2 C4 C5 120.3(2) . .
C3 C4 C5 118.66(18) . .
C6 C5 C4 120.84(19) . .
C5 C6 C1 119.57(19) . .

loop_
_geom_bond_atom_site_label_1
_geom_bond_atom_site_label_2
_geom_bond_distance
_geom_bond_site_symmetry_2
S1 O2 1.4354(15) .
S1 O1 1.4488(15) .
S1 N1 1.6174(18) .
S1 C1 1.7523(18) .
N2 C4 1.3764(26) .
C1 C6 1.3867(28) .
C1 C2 1.4047(27) .
C2 C3 1.3635(29) .
C3 C4 1.3984(29) .
C4 C5 1.3997(30) .
C5 C6 1.3814(29) .
